data_7055171
loop_
_publ_author_name
'Babashkina, Maria G.'
'Robeyns, Koen'
'Filinchuk, Yaroslav'
'Safin, Damir A.'

_publ_section_title
;
 Detailed studies of the interaction of 3-chloroaniline with
 O,O&#x2032;-diphenylphosphorylisothiocyanate
;
_journal_issue 2
_journal_name_full 'New J. Chem.'
_journal_page_first 1230
_journal_paper_doi 10.1039/C5NJ02588E
_journal_volume 40
_journal_year 2016
_chemical_formula_moiety 'C6 H7 Cl N, C N S'
_chemical_formula_sum 'C7 H7 Cl N2 S'
_chemical_formula_weight 186.66
_space_group_crystal_system monoclinic
_space_group_IT_number 14
_space_group_name_Hall '-P 2ybc'
_space_group_name_H-M_alt 'P 1 21/c 1'
_symmetry_space_group_name_Hall '-P 2ybc'
_symmetry_space_group_name_H-M 'P 1 21/c 1'
_atom_sites_solution_hydrogens geom
_audit_creation_method SHELXL-2014/7
_audit_update_record
;
2015-11-04 deposited with the CCDC.
2015-11-13 downloaded from the CCDC.
;
_cell_angle_alpha 90
_cell_angle_beta 99.36(2)
_cell_angle_gamma 90
_cell_formula_units_Z 4
_cell_length_a 15.742(4)
_cell_length_b 7.7102(9)
_cell_length_c 7.0694(12)
_cell_measurement_reflns_used 1473
_cell_measurement_temperature 150(2)
_cell_measurement_theta_max 24.9900
_cell_measurement_theta_min 3.7140
_cell_volume 846.6(3)
_computing_cell_refinement
;
CrysAlisPro, Agilent Technologies,
Version 1.171.37.35 (release 13-08-2014 CrysAlis171 .NET)
(compiled Aug 13 2014,18:06:01)
;
_computing_data_collection MAR
_computing_data_reduction
;
CrysAlisPro, Agilent Technologies,
Version 1.171.37.35 (release 13-08-2014 CrysAlis171 .NET)
(compiled Aug 13 2014,18:06:01)
;
_computing_molecular_graphics 'MERCURY (Macrae et al., 2008)'
_computing_publication_material
;

'MERCURY (Macrae et al., 2008), Platon (Spek, 2009)'



;
_computing_structure_refinement 'SHELXL-2014/7 (Sheldrick, 2014)'
_computing_structure_solution 'SHELXS-97 (Sheldrick, 1990)'
_diffrn_ambient_temperature 150(2)
_diffrn_measured_fraction_theta_full 0.991
_diffrn_measured_fraction_theta_max 0.991
_diffrn_measurement_device_type 'MAR345 image plate'
_diffrn_measurement_method '110 images, \D\F 2.0\% '
_diffrn_radiation_monochromator 'Xenocs Fox3D mirror'
_diffrn_radiation_source 'Rigaku UltraX 18 rotating anode'
_diffrn_radiation_type MoK\a
_diffrn_radiation_wavelength 0.71073
_diffrn_reflns_av_R_equivalents 0.0758
_diffrn_reflns_av_unetI/netI 0.0669
_diffrn_reflns_laue_measured_fraction_full 0.991
_diffrn_reflns_laue_measured_fraction_max 0.991
_diffrn_reflns_limit_h_max 18
_diffrn_reflns_limit_h_min -18
_diffrn_reflns_limit_k_max 9
_diffrn_reflns_limit_k_min -9
_diffrn_reflns_limit_l_max 8
_diffrn_reflns_limit_l_min -8
_diffrn_reflns_number 5161
_diffrn_reflns_point_group_measured_fraction_full 0.991
_diffrn_reflns_point_group_measured_fraction_max 0.991
_diffrn_reflns_theta_full 25.239
_diffrn_reflns_theta_max 25.239
_diffrn_reflns_theta_min 2.950
_exptl_absorpt_coefficient_mu 0.630
_exptl_absorpt_correction_T_max 1.00000
_exptl_absorpt_correction_T_min 0.57767
_exptl_absorpt_correction_type multi-scan
_exptl_absorpt_process_details
;
CrysAlisPro, Agilent Technologies,
Version 1.171.37.35 (release 13-08-2014 CrysAlis171 .NET)
(compiled Aug 13 2014,18:06:01)
Empirical absorption correction using spherical harmonics,
 implemented in SCALE3 ABSPACK scaling algorithm.
;
_exptl_crystal_colour colourless
_exptl_crystal_density_diffrn 1.464
_exptl_crystal_description plate
_exptl_crystal_F_000 384
_exptl_crystal_size_max 0.35
_exptl_crystal_size_mid 0.10
_exptl_crystal_size_min 0.04
_refine_diff_density_max 0.971
_refine_diff_density_min -0.610
_refine_diff_density_rms 0.142
_refine_ls_extinction_method none
_refine_ls_goodness_of_fit_ref 1.084
_refine_ls_hydrogen_treatment constr
_refine_ls_matrix_type full
_refine_ls_number_parameters 101
_refine_ls_number_reflns 1523
_refine_ls_number_restraints 0
_refine_ls_restrained_S_all 1.084
_refine_ls_R_factor_all 0.1194
_refine_ls_R_factor_gt 0.0928
_refine_ls_shift/su_max 0.000
_refine_ls_shift/su_mean 0.000
_refine_ls_structure_factor_coef Fsqd
_refine_ls_weighting_details 'w=1/[\s^2^(Fo^2^)+(0.0320P)^2^+11.7508P] where P=(Fo^2^+2Fc^2^)/3'
_refine_ls_weighting_scheme calc
_refine_ls_wR_factor_gt 0.2066
_refine_ls_wR_factor_ref 0.2191
_reflns_Friedel_coverage 0.000
_reflns_number_gt 1139
_reflns_number_total 1523
_reflns_threshold_expression 'I > 2\s(I)'
_cod_data_source_file c5nj02588e2.cif
_cod_data_source_block 2
_cod_depositor_comments 'Adding full bibliography for 7055170--7055173.cif.'
_cod_database_code 7055171
_shelx_shelxl_version_number 2014/7
_shelx_space_group_comment
;
The symmetry employed for this shelxl refinement is uniquely defined
by the following loop, which should always be used as a source of
symmetry information in preference to the above space-group names.
They are only intended as comments.
;

loop_
_space_group_symop_operation_xyz
'x, y, z'
'-x, y+1/2, -z+1/2'
'-x, -y, -z'
'x, -y-1/2, z-1/2'

loop_
_atom_site_label
_atom_site_type_symbol
_atom_site_fract_x
_atom_site_fract_y
_atom_site_fract_z
_atom_site_U_iso_or_equiv
_atom_site_adp_type
_atom_site_occupancy
_atom_site_site_symmetry_order
_atom_site_calc_flag
_atom_site_refinement_flags_posn
_atom_site_refinement_flags_adp
Cl1 Cl 0.88462(15) 0.1114(2) 0.5942(3) 0.0417(6) Uani 1 1 d . .
C2 C 0.8495(5) 0.3279(9) 0.5665(11) 0.0298(18) Uani 1 1 d . .
C3 C 0.9091(6) 0.4567(10) 0.6082(13) 0.036(2) Uani 1 1 d . .
H3 H 0.9680 0.4308 0.6524 0.044 Uiso 1 1 calc R U
C4 C 0.8805(6) 0.6271(10) 0.5840(13) 0.038(2) Uani 1 1 d . .
H4 H 0.9203 0.7198 0.6127 0.046 Uiso 1 1 calc R U
C5 C 0.7958(5) 0.6625(10) 0.5192(12) 0.0354(19) Uani 1 1 d . .
H5 H 0.7773 0.7795 0.5007 0.043 Uiso 1 1 calc R U
C6 C 0.7373(5) 0.5305(9) 0.4809(10) 0.0238(16) Uani 1 1 d . .
C7 C 0.7642(5) 0.3573(9) 0.5041(10) 0.0254(16) Uani 1 1 d . .
H7 H 0.7246 0.2642 0.4774 0.031 Uiso 1 1 calc R U
N8 N 0.6477(4) 0.5663(7) 0.4116(9) 0.0291(15) Uani 1 1 d . .
H8A H 0.6361 0.6792 0.4355 0.044 Uiso 1 1 calc R U
H8B H 0.6143 0.4961 0.4725 0.044 Uiso 1 1 calc R U
H8C H 0.6360 0.5464 0.2831 0.044 Uiso 1 1 calc R U
S11 S 0.55849(14) 0.1676(2) 0.2187(3) 0.0293(5) Uani 1 1 d . .
C12 C 0.5966(5) 0.0269(9) 0.3842(11) 0.0255(17) Uani 1 1 d . .
N13 N 0.6249(5) -0.0719(8) 0.5060(10) 0.0349(16) Uani 1 1 d . .

loop_
_atom_site_aniso_label
_atom_site_aniso_U_11
_atom_site_aniso_U_22
_atom_site_aniso_U_33
_atom_site_aniso_U_23
_atom_site_aniso_U_13
_atom_site_aniso_U_12
Cl1 0.0557(14) 0.0184(10) 0.0526(14) 0.0027(9) 0.0138(11) 0.0106(9)
C2 0.049(5) 0.012(3) 0.031(4) 0.002(3) 0.015(4) 0.003(3)
C3 0.039(5) 0.025(4) 0.047(5) 0.000(4) 0.015(4) 0.003(4)
C4 0.048(5) 0.017(4) 0.051(5) 0.000(4) 0.011(4) -0.009(4)
C5 0.049(5) 0.009(3) 0.049(5) 0.003(3) 0.008(4) -0.007(3)
C6 0.038(4) 0.017(4) 0.018(4) -0.002(3) 0.009(3) 0.001(3)
C7 0.042(5) 0.012(3) 0.025(4) -0.001(3) 0.014(3) -0.004(3)
N8 0.051(4) 0.009(3) 0.029(4) -0.005(3) 0.014(3) 0.001(3)
S11 0.0485(12) 0.0114(8) 0.0295(10) 0.0025(7) 0.0113(9) -0.0005(8)
C12 0.039(4) 0.010(3) 0.033(4) -0.005(3) 0.020(4) -0.001(3)
N13 0.053(4) 0.016(3) 0.037(4) -0.001(3) 0.011(3) 0.002(3)

loop_
_atom_type_symbol
_atom_type_description
_atom_type_scat_dispersion_real
_atom_type_scat_dispersion_imag
_atom_type_scat_source
C C 0.0033 0.0016 'International Tables Vol C Tables 4.2.6.8 and 6.1.1.4'
H H 0.0000 0.0000 'International Tables Vol C Tables 4.2.6.8 and 6.1.1.4'
N N 0.0061 0.0033 'International Tables Vol C Tables 4.2.6.8 and 6.1.1.4'
S S 0.1246 0.1234 'International Tables Vol C Tables 4.2.6.8 and 6.1.1.4'
Cl Cl 0.1484 0.1585 'International Tables Vol C Tables 4.2.6.8 and 6.1.1.4'

loop_
_geom_angle_atom_site_label_1
_geom_angle_atom_site_label_2
_geom_angle_atom_site_label_3
_geom_angle
C7 C2 C3 123.7(7)
C7 C2 Cl1 118.0(6)
C3 C2 Cl1 118.3(6)
C2 C3 C4 117.6(8)
C2 C3 H3 121.2
C4 C3 H3 121.2
C5 C4 C3 120.6(8)
C5 C4 H4 119.7
C3 C4 H4 119.7
C4 C5 C6 120.4(7)
C4 C5 H5 119.8
C6 C5 H5 119.8
C5 C6 C7 120.2(7)
C5 C6 N8 120.9(7)
C7 C6 N8 118.8(6)
C2 C7 C6 117.3(7)
C2 C7 H7 121.3
C6 C7 H7 121.3
C6 N8 H8A 109.5
C6 N8 H8B 109.5
H8A N8 H8B 109.5
C6 N8 H8C 109.5
H8A N8 H8C 109.5
H8B N8 H8C 109.5
N13 C12 S11 178.6(7)

loop_
_geom_bond_atom_site_label_1
_geom_bond_atom_site_label_2
_geom_bond_distance
Cl1 C2 1.759(7)
C2 C7 1.362(11)
C2 C3 1.365(11)
C3 C4 1.390(11)
C3 H3 0.9500
C4 C5 1.365(12)
C4 H4 0.9500
C5 C6 1.370(10)
C5 H5 0.9500
C6 C7 1.403(10)
C6 N8 1.443(9)
C7 H7 0.9500
N8 H8A 0.9100
N8 H8B 0.9100
N8 H8C 0.9100
S11 C12 1.636(8)
C12 N13 1.181(10)

loop_
_geom_torsion_atom_site_label_1
_geom_torsion_atom_site_label_2
_geom_torsion_atom_site_label_3
_geom_torsion_atom_site_label_4
_geom_torsion
C7 C2 C3 C4 -0.5(13)
Cl1 C2 C3 C4 179.4(6)
C2 C3 C4 C5 -0.4(13)
C3 C4 C5 C6 1.3(13)
C4 C5 C6 C7 -1.3(12)
C4 C5 C6 N8 -179.7(7)
C3 C2 C7 C6 0.5(12)
Cl1 C2 C7 C6 -179.4(5)
C5 C6 C7 C2 0.4(11)
N8 C6 C7 C2 178.9(6)
